data_1552367
loop_
_publ_author_name
'Wang, C.'
'Soga, H.'
'Yugi, T.'
'Sakai, M.'
'Okiba, T.'
'Hashimoto, T.'

_publ_section_title
;
 Variation in crystal structure of Ln2Ni1-xCuxO4+delta (Ln: La, Pr, Nd,
 Sm, Eu, and their solid solution) based on type of Ln: Relationship
 between crystal structure and tolerance factor
;
_journal_name_full 'Journal of the Ceramic Society of Japan'
_journal_page_first 678
_journal_page_last 687
_journal_paper_doi 10.2109/jcersj2.19028
_journal_volume 127
_journal_year 2019
_chemical_formula_sum 'Cu0.6 Ni0.4 O4 Pr2'
_chemical_name_common 'Pr2Ni0.4Cu0.6O4 T phase'
_space_group_IT_number 69
_space_group_name_Hall '-F 2 2'
_space_group_name_H-M_alt 'F m m m'
_cell_angle_alpha 90
_cell_angle_beta 90
_cell_angle_gamma 90
_cell_formula_units_Z 4
_cell_length_a 5.429(5)
_cell_length_b 5.420(6)
_cell_length_c 12.582(5)
_cell_volume 370.2(6)
_diffrn_ambient_pressure 100
_diffrn_ambient_temperature 298
_cod_data_source_file Pr2NiCuO4-T-phase.cif
_cod_data_source_block Pr2NiCuO4-T-phase
_cod_original_formula_sum 'Pr2 Ni0.4 Cu0.6 O4'
_cod_database_code 1552367

loop_
_space_group_symop_id
_space_group_symop_operation_xyz
1 x,y,z
2 -x,-y,-z
3 -x,-y,z
4 x,y,-z
5 -x,y,-z
6 x,-y,z
7 x,-y,-z
8 -x,y,z
9 x,y+1/2,z+1/2
10 -x,-y+1/2,-z+1/2
11 -x,-y+1/2,z+1/2
12 x,y+1/2,-z+1/2
13 -x,y+1/2,-z+1/2
14 x,-y+1/2,z+1/2
15 x,-y+1/2,-z+1/2
16 -x,y+1/2,z+1/2
17 x+1/2,y,z+1/2
18 -x+1/2,-y,-z+1/2
19 -x+1/2,-y,z+1/2
20 x+1/2,y,-z+1/2
21 -x+1/2,y,-z+1/2
22 x+1/2,-y,z+1/2
23 x+1/2,-y,-z+1/2
24 -x+1/2,y,z+1/2
25 x+1/2,y+1/2,z
26 -x+1/2,-y+1/2,-z
27 -x+1/2,-y+1/2,z
28 x+1/2,y+1/2,-z
29 -x+1/2,y+1/2,-z
30 x+1/2,-y+1/2,z
31 x+1/2,-y+1/2,-z
32 -x+1/2,y+1/2,z

loop_
_atom_site_label
_atom_site_occupancy
_atom_site_fract_x
_atom_site_fract_y
_atom_site_fract_z
_atom_site_adp_type
_atom_site_B_iso_or_equiv
_atom_site_type_symbol
Pr 1.0 0.000000 0.000000 0.358600 Biso 0.106000 Pr
NiCu 0.6000 0.000000 0.000000 0.000000 Biso 0.133000 Ni
CuNi 0.4000 0.000000 0.000000 0.000000 Biso 0.133000 Cu
O1 1.0 0.250000 0.250000 0.000000 Biso 2.438000 O
O2 1.0 0.000000 0.000000 0.174500 Biso 2.438000 O

loop_
_cod_changelog_entry_id
_cod_changelog_entry_author
_cod_changelog_entry_date
_cod_changelog_entry_text
1 'Vaitkus, Antanas' 2024-10-02T10:08:00+03:00
;
 Removed the '_chemical_name_mineral' data item since it had an incorrect value.
;
